data_7237929
loop_
_publ_author_name
'Wang, Yanhui'
'Zhang, Zhenzhen'
'Liu, Linxi'
'Yuan, Shou'
'Ma, Jie'
'Liu, Danfeng'
'Xue, Shanfeng'
'Sun, Qikun'
'Yang, Wenjun'

_publ_section_title
;
 Cyanophenylcarbazole isomers exhibiting different UV and visible light
 excitable room temperature phosphorescence
;
_journal_issue 31
_journal_name_full 'Journal of Materials Chemistry C'
_journal_page_first 9671
_journal_paper_doi 10.1039/C9TC03444G
_journal_volume 7
_journal_year 2019
_chemical_formula_sum 'C38 H24 N4'
_chemical_formula_weight 536.61
_chemical_name_systematic 4
_space_group_crystal_system monoclinic
_space_group_IT_number 14
_space_group_name_Hall '-P 2ybc'
_space_group_name_H-M_alt 'P 1 21/c 1'
_atom_sites_solution_hydrogens geom
_audit_creation_method SHELXL-2016/6
_audit_update_record
;
2019-06-25 deposited with the CCDC.	2019-07-17 downloaded from the CCDC.
;
_cell_angle_alpha 90
_cell_angle_beta 92.613(11)
_cell_angle_gamma 90
_cell_formula_units_Z 4
_cell_length_a 15.265(8)
_cell_length_b 8.089(4)
_cell_length_c 22.642(12)
_cell_measurement_reflns_used 3230
_cell_measurement_temperature 100(2)
_cell_measurement_theta_max 24.23
_cell_measurement_theta_min 2.67
_cell_volume 2793(2)
_computing_cell_refinement 'Bruker SMART'
_computing_data_collection 'Bruker SMART'
_computing_data_reduction 'Bruker SAINT'
_computing_molecular_graphics 'Bruker SHELXTL'
_computing_publication_material 'Bruker SHELXTL'
_computing_structure_refinement 'SHELXL-2016/6 (Sheldrick, 2016)'
_computing_structure_solution 'SHELXT 2014/5 (Sheldrick, 2014)'
_diffrn_ambient_temperature 100(2)
_diffrn_measured_fraction_theta_full 0.996
_diffrn_measured_fraction_theta_max 0.996
_diffrn_measurement_device_type 'CCD area detector'
_diffrn_measurement_method 'phi and omega scans'
_diffrn_radiation_type MoK\a
_diffrn_radiation_wavelength 0.71073
_diffrn_reflns_av_R_equivalents 0.0660
_diffrn_reflns_av_unetI/netI 0.0793
_diffrn_reflns_Laue_measured_fraction_full 0.996
_diffrn_reflns_Laue_measured_fraction_max 0.996
_diffrn_reflns_limit_h_max 18
_diffrn_reflns_limit_h_min -15
_diffrn_reflns_limit_k_max 9
_diffrn_reflns_limit_k_min -9
_diffrn_reflns_limit_l_max 25
_diffrn_reflns_limit_l_min -26
_diffrn_reflns_number 13685
_diffrn_reflns_point_group_measured_fraction_full 0.996
_diffrn_reflns_point_group_measured_fraction_max 0.996
_diffrn_reflns_theta_full 24.995
_diffrn_reflns_theta_max 24.995
_diffrn_reflns_theta_min 2.290
_exptl_absorpt_coefficient_mu 0.076
_exptl_absorpt_correction_type none
_exptl_crystal_colour COLORLESS
_exptl_crystal_density_diffrn 1.276
_exptl_crystal_description BLOCK
_exptl_crystal_F_000 1120
_exptl_crystal_size_max 0.220
_exptl_crystal_size_mid 0.180
_exptl_crystal_size_min 0.160
_refine_diff_density_max 0.201
_refine_diff_density_min -0.160
_refine_diff_density_rms 0.039
_refine_ls_extinction_coef 0.0058(8)
_refine_ls_extinction_expression Fc^*^=kFc[1+0.001xFc^2^\l^3^/sin(2\q)]^-1/4^
_refine_ls_extinction_method 'SHELXL-2016/6 (Sheldrick 2016)'
_refine_ls_goodness_of_fit_ref 0.993
_refine_ls_hydrogen_treatment constr
_refine_ls_matrix_type full
_refine_ls_number_parameters 380
_refine_ls_number_reflns 4908
_refine_ls_number_restraints 0
_refine_ls_restrained_S_all 0.993
_refine_ls_R_factor_all 0.0756
_refine_ls_R_factor_gt 0.0457
_refine_ls_shift/su_max 0.000
_refine_ls_shift/su_mean 0.000
_refine_ls_structure_factor_coef Fsqd
_refine_ls_weighting_details 'w=1/[\s^2^(Fo^2^)+(0.0467P)^2^] where P=(Fo^2^+2Fc^2^)/3'
_refine_ls_weighting_scheme calc
_refine_ls_wR_factor_gt 0.1110
_refine_ls_wR_factor_ref 0.1276
_reflns_Friedel_coverage 0.000
_reflns_number_gt 3278
_reflns_number_total 4908
_reflns_threshold_expression 'I > 2\s(I)'
_cod_data_source_file c9tc03444g2.cif
_cod_data_source_block 1_CCDC1
_cod_original_cell_volume 2793(3)
_cod_original_sg_symbol_H-M 'P 21/c'
_cod_database_code 7237929
_shelx_shelxl_version_number 2016/6
_shelx_space_group_comment
; 
The symmetry employed for this shelxl refinement is uniquely defined 
by the following loop, which should always be used as a source of 
symmetry information in preference to the above space-group names. 
They are only intended as comments. 
;
_shelx_estimated_absorpt_t_min 0.983
_shelx_estimated_absorpt_t_max 0.988

loop_
_space_group_symop_operation_xyz
'x, y, z'
'-x, y+1/2, -z+1/2'
'-x, -y, -z'
'x, -y-1/2, z-1/2'

loop_
_atom_site_label
_atom_site_type_symbol
_atom_site_fract_x
_atom_site_fract_y
_atom_site_fract_z
_atom_site_U_iso_or_equiv
_atom_site_adp_type
_atom_site_occupancy
_atom_site_site_symmetry_order
_atom_site_calc_flag
_atom_site_refinement_flags_posn
_atom_site_refinement_flags_adp
C1 C 0.62840(16) 0.2245(3) 0.35880(11) 0.0597(6) Uani 1 1 d . .
H1 H 0.637153 0.129624 0.335051 0.072 Uiso 1 1 calc R U
C2 C 0.68997(17) 0.2708(3) 0.40193(13) 0.0676(7) Uani 1 1 d . .
H2 H 0.741954 0.207173 0.407757 0.081 Uiso 1 1 calc R U
C3 C 0.67773(16) 0.4078(3) 0.43687(12) 0.0663(7) Uani 1 1 d . .
H3 H 0.721326 0.436329 0.466387 0.080 Uiso 1 1 calc R U
C4 C 0.60377(15) 0.5037(3) 0.42983(11) 0.0566(6) Uani 1 1 d . .
H4 H 0.595118 0.597242 0.454251 0.068 Uiso 1 1 calc R U
C5 C 0.54238(14) 0.4592(2) 0.38595(10) 0.0465(5) Uani 1 1 d . .
C6 C 0.55297(14) 0.3202(2) 0.35084(10) 0.0476(5) Uani 1 1 d . .
C7 C 0.42114(13) 0.4393(2) 0.32549(9) 0.0437(5) Uani 1 1 d . .
C8 C 0.34135(14) 0.4659(2) 0.29466(10) 0.0506(6) Uani 1 1 d . .
H8 H 0.304951 0.557016 0.303589 0.061 Uiso 1 1 calc R U
C9 C 0.31746(16) 0.3556(3) 0.25095(10) 0.0582(6) Uani 1 1 d . .
H9 H 0.263274 0.370389 0.229272 0.070 Uiso 1 1 calc R U
C10 C 0.37037(17) 0.2229(3) 0.23759(11) 0.0625(7) Uani 1 1 d . .
H10 H 0.351903 0.148546 0.207037 0.075 Uiso 1 1 calc R U
C11 C 0.44885(17) 0.1975(3) 0.26778(11) 0.0583(6) Uani 1 1 d . .
H11 H 0.484704 0.106035 0.258455 0.070 Uiso 1 1 calc R U
C12 C 0.47544(14) 0.3071(2) 0.31218(9) 0.0469(5) Uani 1 1 d . .
C13 C 0.43206(13) 0.6857(2) 0.39199(9) 0.0429(5) Uani 1 1 d . .
C14 C 0.48688(15) 0.8207(2) 0.39478(10) 0.0517(6) Uani 1 1 d . .
H14 H 0.545652 0.810354 0.383169 0.062 Uiso 1 1 calc R U
C15 C 0.45724(15) 0.9697(3) 0.41418(10) 0.0537(6) Uani 1 1 d . .
H15 H 0.495986 1.061491 0.417228 0.064 Uiso 1 1 calc R U
C16 C 0.37130(14) 0.9871(2) 0.42933(9) 0.0469(5) Uani 1 1 d . .
C17 C 0.31705(15) 0.8525(3) 0.42709(10) 0.0519(6) Uani 1 1 d . .
H17 H 0.258035 0.863622 0.438111 0.062 Uiso 1 1 calc R U
C18 C 0.34684(15) 0.7017(2) 0.40914(10) 0.0497(6) Uani 1 1 d . .
H18 H 0.308979 0.608404 0.408492 0.060 Uiso 1 1 calc R U
C19 C 0.33812(16) 1.1456(3) 0.44595(11) 0.0599(6) Uani 1 1 d . .
C20 C 0.09046(15) -0.3040(2) 0.25280(9) 0.0487(6) Uani 1 1 d . .
H20 H 0.058395 -0.396537 0.237590 0.058 Uiso 1 1 calc R U
C21 C 0.17101(16) -0.2659(3) 0.23216(10) 0.0532(6) Uani 1 1 d . .
H21 H 0.194386 -0.331353 0.201797 0.064 Uiso 1 1 calc R U
C22 C 0.21880(15) -0.1331(3) 0.25505(9) 0.0515(6) Uani 1 1 d . .
H22 H 0.275396 -0.111697 0.241008 0.062 Uiso 1 1 calc R U
C23 C 0.18636(14) -0.0312(2) 0.29762(9) 0.0451(5) Uani 1 1 d . .
H23 H 0.219334 0.059961 0.313016 0.054 Uiso 1 1 calc R U
C24 C 0.10420(13) -0.0667(2) 0.31698(8) 0.0389(5) Uani 1 1 d . .
C25 C 0.05653(14) -0.2049(2) 0.29639(9) 0.0406(5) Uani 1 1 d . .
C26 C -0.02121(13) -0.0747(2) 0.36599(8) 0.0384(5) Uani 1 1 d . .
C27 C -0.09102(13) -0.0398(2) 0.40087(9) 0.0439(5) Uani 1 1 d . .
H27 H -0.091667 0.056715 0.424769 0.053 Uiso 1 1 calc R U
C28 C -0.15941(15) -0.1506(3) 0.39949(9) 0.0510(6) Uani 1 1 d . .
H28 H -0.208224 -0.129996 0.422998 0.061 Uiso 1 1 calc R U
C29 C -0.15894(15) -0.2918(3) 0.36457(10) 0.0544(6) Uani 1 1 d . .
H29 H -0.206471 -0.367519 0.365346 0.065 Uiso 1 1 calc R U
C30 C -0.09081(15) -0.3228(2) 0.32918(9) 0.0497(6) Uani 1 1 d . .
H30 H -0.090719 -0.419317 0.305255 0.060 Uiso 1 1 calc R U
C31 C -0.02204(14) -0.2121(2) 0.32860(9) 0.0396(5) Uani 1 1 d . .
C32 C 0.07687(12) 0.1671(2) 0.38574(8) 0.0369(5) Uani 1 1 d . .
C33 C 0.10247(13) 0.2985(2) 0.35167(9) 0.0421(5) Uani 1 1 d . .
H33 H 0.109178 0.284105 0.310483 0.051 Uiso 1 1 calc R U
C34 C 0.11817(13) 0.4492(2) 0.37724(9) 0.0429(5) Uani 1 1 d . .
H34 H 0.137049 0.539002 0.353935 0.051 Uiso 1 1 calc R U
C35 C 0.10667(12) 0.4716(2) 0.43688(9) 0.0375(5) Uani 1 1 d . .
C36 C 0.08314(12) 0.3395(2) 0.47141(9) 0.0406(5) Uani 1 1 d . .
H36 H 0.076453 0.353887 0.512606 0.049 Uiso 1 1 calc R U
C37 C 0.06950(13) 0.1875(2) 0.44579(8) 0.0399(5) Uani 1 1 d . .
H37 H 0.054877 0.095647 0.469566 0.048 Uiso 1 1 calc R U
C38 C 0.11733(13) 0.6328(2) 0.46267(9) 0.0429(5) Uani 1 1 d . .
N1 N 0.46177(11) 0.53239(19) 0.37052(8) 0.0466(4) Uani 1 1 d . .
N2 N 0.31165(15) 1.2716(3) 0.45844(12) 0.0851(8) Uani 1 1 d . .
N3 N 0.05611(10) 0.01343(17) 0.35924(7) 0.0391(4) Uani 1 1 d . .
N4 N 0.12390(12) 0.7616(2) 0.48295(9) 0.0571(5) Uani 1 1 d . .

loop_
_atom_site_aniso_label
_atom_site_aniso_U_11
_atom_site_aniso_U_22
_atom_site_aniso_U_33
_atom_site_aniso_U_23
_atom_site_aniso_U_13
_atom_site_aniso_U_12
C1 0.0603(16) 0.0502(13) 0.0705(17) 0.0084(12) 0.0220(13) 0.0084(12)
C2 0.0527(16) 0.0703(17) 0.081(2) 0.0176(14) 0.0116(14) 0.0152(13)
C3 0.0560(16) 0.0759(17) 0.0668(17) 0.0129(14) 0.0005(12) 0.0076(13)
C4 0.0562(15) 0.0576(14) 0.0562(15) 0.0047(11) 0.0030(11) 0.0054(12)
C5 0.0471(13) 0.0442(12) 0.0486(13) 0.0057(10) 0.0078(10) 0.0030(10)
C6 0.0479(14) 0.0413(12) 0.0547(14) 0.0074(10) 0.0158(10) 0.0013(10)
C7 0.0512(13) 0.0358(10) 0.0446(13) 0.0021(9) 0.0079(10) -0.0036(9)
C8 0.0550(14) 0.0450(12) 0.0516(14) -0.0015(10) 0.0016(11) -0.0005(10)
C9 0.0638(16) 0.0571(14) 0.0536(15) -0.0027(11) 0.0019(11) -0.0097(12)
C10 0.0769(19) 0.0546(15) 0.0564(16) -0.0113(11) 0.0072(13) -0.0142(13)
C11 0.0688(17) 0.0451(13) 0.0625(16) -0.0045(11) 0.0200(13) -0.0012(11)
C12 0.0558(14) 0.0367(11) 0.0494(14) 0.0044(9) 0.0155(11) -0.0013(10)
C13 0.0448(13) 0.0412(11) 0.0430(12) 0.0027(9) 0.0051(9) 0.0011(9)
C14 0.0487(14) 0.0463(13) 0.0612(15) 0.0005(10) 0.0126(11) -0.0051(10)
C15 0.0529(15) 0.0423(12) 0.0666(16) 0.0024(10) 0.0086(11) -0.0086(10)
C16 0.0482(14) 0.0427(12) 0.0501(13) -0.0004(10) 0.0065(10) -0.0011(10)
C17 0.0457(14) 0.0519(13) 0.0587(15) -0.0039(11) 0.0093(10) -0.0019(11)
C18 0.0519(14) 0.0440(12) 0.0536(14) -0.0007(10) 0.0068(11) -0.0075(10)
C19 0.0568(15) 0.0482(14) 0.0744(18) -0.0084(12) 0.0007(12) 0.0012(12)
C20 0.0652(16) 0.0405(12) 0.0394(13) -0.0039(9) -0.0079(11) 0.0057(11)
C21 0.0660(16) 0.0509(13) 0.0428(13) -0.0038(10) 0.0033(11) 0.0155(12)
C22 0.0542(14) 0.0522(13) 0.0485(14) 0.0028(11) 0.0061(10) 0.0138(11)
C23 0.0489(13) 0.0400(11) 0.0464(13) 0.0012(9) 0.0007(10) 0.0050(10)
C24 0.0479(13) 0.0350(10) 0.0336(11) 0.0016(8) -0.0004(9) 0.0070(9)
C25 0.0550(13) 0.0331(10) 0.0329(11) 0.0004(8) -0.0064(9) 0.0048(9)
C26 0.0454(12) 0.0340(10) 0.0353(11) 0.0060(8) -0.0036(9) -0.0005(9)
C27 0.0513(14) 0.0406(11) 0.0397(12) 0.0026(9) 0.0008(10) 0.0008(10)
C28 0.0504(14) 0.0591(14) 0.0434(13) 0.0069(10) 0.0016(10) -0.0019(11)
C29 0.0563(15) 0.0553(13) 0.0502(14) 0.0069(11) -0.0107(12) -0.0140(11)
C30 0.0638(16) 0.0453(12) 0.0391(13) -0.0008(9) -0.0071(11) -0.0042(11)
C31 0.0510(13) 0.0326(10) 0.0343(11) 0.0032(8) -0.0068(9) 0.0000(9)
C32 0.0435(12) 0.0323(10) 0.0347(11) 0.0005(8) -0.0016(8) 0.0028(8)
C33 0.0539(13) 0.0379(11) 0.0344(11) 0.0031(9) 0.0009(9) 0.0024(9)
C34 0.0487(13) 0.0361(11) 0.0438(13) 0.0070(9) 0.0016(9) 0.0002(9)
C35 0.0353(11) 0.0346(10) 0.0423(12) -0.0010(9) -0.0010(9) 0.0030(8)
C36 0.0454(13) 0.0404(11) 0.0360(11) -0.0005(9) 0.0004(9) -0.0009(9)
C37 0.0506(13) 0.0340(10) 0.0352(12) 0.0039(8) 0.0023(9) -0.0013(9)
C38 0.0398(13) 0.0397(11) 0.0497(13) -0.0016(10) 0.0063(9) -0.0006(9)
N1 0.0486(11) 0.0411(9) 0.0500(11) -0.0018(8) 0.0017(8) 0.0038(8)
N2 0.0746(16) 0.0590(14) 0.121(2) -0.0250(13) -0.0002(14) 0.0099(12)
N3 0.0486(10) 0.0329(8) 0.0360(9) -0.0027(7) 0.0026(7) -0.0012(7)
N4 0.0608(13) 0.0426(11) 0.0686(14) -0.0113(9) 0.0111(10) -0.0058(9)

loop_
_atom_type_symbol
_atom_type_description
_atom_type_scat_dispersion_real
_atom_type_scat_dispersion_imag
_atom_type_scat_source
C C 0.0033 0.0016 'International Tables Vol C Tables 4.2.6.8 and 6.1.1.4'
H H 0.0000 0.0000 'International Tables Vol C Tables 4.2.6.8 and 6.1.1.4'
N N 0.0061 0.0033 'International Tables Vol C Tables 4.2.6.8 and 6.1.1.4'

loop_
_geom_angle_atom_site_label_1
_geom_angle_atom_site_label_2
_geom_angle_atom_site_label_3
_geom_angle
C2 C1 C6 118.3(2)
C2 C1 H1 120.8
C6 C1 H1 120.8
C1 C2 C3 121.3(2)
C1 C2 H2 119.3
C3 C2 H2 119.3
C4 C3 C2 121.3(2)
C4 C3 H3 119.3
C2 C3 H3 119.3
C3 C4 C5 117.6(2)
C3 C4 H4 121.2
C5 C4 H4 121.2
C4 C5 C6 121.9(2)
C4 C5 N1 129.11(19)
C6 C5 N1 108.91(18)
C5 C6 C1 119.5(2)
C5 C6 C12 107.00(18)
C1 C6 C12 133.5(2)
N1 C7 C8 129.38(19)
N1 C7 C12 108.92(18)
C8 C7 C12 121.7(2)
C9 C8 C7 117.3(2)
C9 C8 H8 121.3
C7 C8 H8 121.3
C8 C9 C10 121.6(2)
C8 C9 H9 119.2
C10 C9 H9 119.2
C11 C10 C9 120.9(2)
C11 C10 H10 119.5
C9 C10 H10 119.5
C10 C11 C12 119.2(2)
C10 C11 H11 120.4
C12 C11 H11 120.4
C11 C12 C7 119.3(2)
C11 C12 C6 133.7(2)
C7 C12 C6 106.95(18)
C14 C13 C18 119.46(19)
C14 C13 N1 120.53(19)
C18 C13 N1 120.00(18)
C15 C14 C13 120.3(2)
C15 C14 H14 119.8
C13 C14 H14 119.8
C14 C15 C16 120.2(2)
C14 C15 H15 119.9
C16 C15 H15 119.9
C17 C16 C15 119.39(19)
C17 C16 C19 120.1(2)
C15 C16 C19 120.53(19)
C16 C17 C18 120.8(2)
C16 C17 H17 119.6
C18 C17 H17 119.6
C17 C18 C13 119.78(19)
C17 C18 H18 120.1
C13 C18 H18 120.1
N2 C19 C16 179.2(3)
C21 C20 C25 118.79(19)
C21 C20 H20 120.6
C25 C20 H20 120.6
C20 C21 C22 120.8(2)
C20 C21 H21 119.6
C22 C21 H21 119.6
C23 C22 C21 121.7(2)
C23 C22 H22 119.1
C21 C22 H22 119.1
C22 C23 C24 117.4(2)
C22 C23 H23 121.3
C24 C23 H23 121.3
C23 C24 N3 129.62(18)
C23 C24 C25 121.78(19)
N3 C24 C25 108.54(18)
C20 C25 C24 119.4(2)
C20 C25 C31 133.29(18)
C24 C25 C31 107.26(17)
C27 C26 N3 129.54(18)
C27 C26 C31 121.47(19)
N3 C26 C31 108.95(18)
C28 C27 C26 117.2(2)
C28 C27 H27 121.4
C26 C27 H27 121.4
C27 C28 C29 121.7(2)
C27 C28 H28 119.2
C29 C28 H28 119.2
C30 C29 C28 120.6(2)
C30 C29 H29 119.7
C28 C29 H29 119.7
C29 C30 C31 119.1(2)
C29 C30 H30 120.4
C31 C30 H30 120.4
C30 C31 C26 119.8(2)
C30 C31 C25 133.28(19)
C26 C31 C25 106.95(17)
C37 C32 C33 119.77(17)
C37 C32 N3 119.89(16)
C33 C32 N3 120.32(17)
C34 C33 C32 119.94(19)
C34 C33 H33 120.0
C32 C33 H33 120.0
C33 C34 C35 120.21(18)
C33 C34 H34 119.9
C35 C34 H34 119.9
C34 C35 C36 120.02(17)
C34 C35 C38 119.95(17)
C36 C35 C38 120.02(18)
C37 C36 C35 119.50(18)
C37 C36 H36 120.2
C35 C36 H36 120.2
C36 C37 C32 120.44(17)
C36 C37 H37 119.8
C32 C37 H37 119.8
N4 C38 C35 178.5(2)
C7 N1 C5 108.22(16)
C7 N1 C13 125.98(17)
C5 N1 C13 125.37(17)
C24 N3 C26 108.25(15)
C24 N3 C32 125.99(17)
C26 N3 C32 125.40(16)

loop_
_geom_bond_atom_site_label_1
_geom_bond_atom_site_label_2
_geom_bond_distance
C1 C2 1.376(3)
C1 C6 1.392(3)
C1 H1 0.9500
C2 C3 1.379(3)
C2 H2 0.9500
C3 C4 1.373(3)
C3 H3 0.9500
C4 C5 1.382(3)
C4 H4 0.9500
C5 C6 1.391(3)
C5 N1 1.395(3)
C6 C12 1.443(3)
C7 N1 1.390(3)
C7 C8 1.393(3)
C7 C12 1.395(3)
C8 C9 1.370(3)
C8 H8 0.9500
C9 C10 1.385(3)
C9 H9 0.9500
C10 C11 1.367(3)
C10 H10 0.9500
C11 C12 1.387(3)
C11 H11 0.9500
C13 C14 1.376(3)
C13 C18 1.381(3)
C13 N1 1.414(2)
C14 C15 1.367(3)
C14 H14 0.9500
C15 C16 1.378(3)
C15 H15 0.9500
C16 C17 1.368(3)
C16 C19 1.435(3)
C17 C18 1.370(3)
C17 H17 0.9500
C18 H18 0.9500
C19 N2 1.137(3)
C20 C21 1.370(3)
C20 C25 1.390(3)
C20 H20 0.9500
C21 C22 1.386(3)
C21 H21 0.9500
C22 C23 1.377(3)
C22 H22 0.9500
C23 C24 1.378(3)
C23 H23 0.9500
C24 N3 1.392(2)
C24 C25 1.402(3)
C25 C31 1.433(3)
C26 C27 1.384(3)
C26 N3 1.393(2)
C26 C31 1.397(3)
C27 C28 1.375(3)
C27 H27 0.9500
C28 C29 1.390(3)
C28 H28 0.9500
C29 C30 1.365(3)
C29 H29 0.9500
C30 C31 1.380(3)
C30 H30 0.9500
C32 C37 1.379(3)
C32 C33 1.380(3)
C32 N3 1.410(2)
C33 C34 1.367(3)
C33 H33 0.9500
C34 C35 1.382(3)
C34 H34 0.9500
C35 C36 1.381(3)
C35 C38 1.435(3)
C36 C37 1.372(3)
C36 H36 0.9500
C37 H37 0.9500
C38 N4 1.140(2)

loop_
_geom_hbond_atom_site_label_D
_geom_hbond_atom_site_label_H
_geom_hbond_atom_site_label_A
_geom_hbond_distance_DH
_geom_hbond_distance_HA
_geom_hbond_distance_DA
_geom_hbond_angle_DHA
_geom_hbond_site_symmetry_A
C4 H4 N2 0.95 2.61 3.327(3) 132.8 3_676
C27 H27 N4 0.95 2.62 3.515(3) 157.3 3_566

loop_
_geom_torsion_atom_site_label_1
_geom_torsion_atom_site_label_2
_geom_torsion_atom_site_label_3
_geom_torsion_atom_site_label_4
_geom_torsion
C6 C1 C2 C3 0.4(4)
C1 C2 C3 C4 -0.3(4)
C2 C3 C4 C5 -0.8(4)
C3 C4 C5 C6 1.7(3)
C3 C4 C5 N1 178.5(2)
C4 C5 C6 C1 -1.6(3)
N1 C5 C6 C1 -179.01(19)
C4 C5 C6 C12 177.3(2)
N1 C5 C6 C12 -0.1(2)
C2 C1 C6 C5 0.6(3)
C2 C1 C6 C12 -178.0(2)
N1 C7 C8 C9 178.6(2)
C12 C7 C8 C9 0.8(3)
C7 C8 C9 C10 -0.2(3)
C8 C9 C10 C11 0.0(4)
C9 C10 C11 C12 -0.2(4)
C10 C11 C12 C7 0.7(3)
C10 C11 C12 C6 -178.1(2)
N1 C7 C12 C11 -179.24(19)
C8 C7 C12 C11 -1.0(3)
N1 C7 C12 C6 -0.1(2)
C8 C7 C12 C6 178.08(19)
C5 C6 C12 C11 179.1(2)
C1 C6 C12 C11 -2.2(4)
C5 C6 C12 C7 0.1(2)
C1 C6 C12 C7 178.8(2)
C18 C13 C14 C15 -0.2(3)
N1 C13 C14 C15 178.4(2)
C13 C14 C15 C16 -2.1(3)
C14 C15 C16 C17 2.7(3)
C14 C15 C16 C19 -175.8(2)
C15 C16 C17 C18 -1.0(3)
C19 C16 C17 C18 177.5(2)
C16 C17 C18 C13 -1.3(3)
C14 C13 C18 C17 1.9(3)
N1 C13 C18 C17 -176.72(19)
C25 C20 C21 C22 1.3(3)
C20 C21 C22 C23 -2.3(3)
C21 C22 C23 C24 0.3(3)
C22 C23 C24 N3 179.58(18)
C22 C23 C24 C25 2.7(3)
C21 C20 C25 C24 1.6(3)
C21 C20 C25 C31 -177.5(2)
C23 C24 C25 C20 -3.7(3)
N3 C24 C25 C20 178.84(16)
C23 C24 C25 C31 175.57(17)
N3 C24 C25 C31 -1.9(2)
N3 C26 C27 C28 -179.28(17)
C31 C26 C27 C28 3.2(3)
C26 C27 C28 C29 -0.1(3)
C27 C28 C29 C30 -1.6(3)
C28 C29 C30 C31 0.2(3)
C29 C30 C31 C26 2.9(3)
C29 C30 C31 C25 -178.2(2)
C27 C26 C31 C30 -4.7(3)
N3 C26 C31 C30 177.35(16)
C27 C26 C31 C25 176.12(17)
N3 C26 C31 C25 -1.85(19)
C20 C25 C31 C30 2.4(4)
C24 C25 C31 C30 -176.8(2)
C20 C25 C31 C26 -178.6(2)
C24 C25 C31 C26 2.27(19)
C37 C32 C33 C34 -1.7(3)
N3 C32 C33 C34 176.68(17)
C32 C33 C34 C35 -1.4(3)
C33 C34 C35 C36 3.0(3)
C33 C34 C35 C38 -175.67(18)
C34 C35 C36 C37 -1.4(3)
C38 C35 C36 C37 177.24(18)
C35 C36 C37 C32 -1.7(3)
C33 C32 C37 C36 3.3(3)
N3 C32 C37 C36 -175.11(17)
C8 C7 N1 C5 -178.0(2)
C12 C7 N1 C5 0.1(2)
C8 C7 N1 C13 -5.2(3)
C12 C7 N1 C13 172.85(18)
C4 C5 N1 C7 -177.1(2)
C6 C5 N1 C7 0.0(2)
C4 C5 N1 C13 10.0(3)
C6 C5 N1 C13 -172.82(18)
C14 C13 N1 C7 -126.6(2)
C18 C13 N1 C7 52.0(3)
C14 C13 N1 C5 45.0(3)
C18 C13 N1 C5 -136.4(2)
C23 C24 N3 C26 -176.43(18)
C25 C24 N3 C26 0.74(19)
C23 C24 N3 C32 10.2(3)
C25 C24 N3 C32 -172.60(16)
C27 C26 N3 C24 -177.03(19)
C31 C26 N3 C24 0.71(19)
C27 C26 N3 C32 -3.6(3)
C31 C26 N3 C32 174.11(16)
C37 C32 N3 C24 -136.58(19)
C33 C32 N3 C24 45.0(3)
C37 C32 N3 C26 51.2(2)
C33 C32 N3 C26 -127.2(2)
